data_7018399
loop_
_publ_author_name
'Reitsamer, Christian'
'Stallinger, Silvia'
'Schuh, Walter'
'Kopacka, Holger'
'Wurst, Klaus'
'Obendorf, Dagmar'
'Peringer, Paul'

_publ_section_title
;
 Novel access to carbodiphosphoranes in the coordination sphere of group
 10 metals: template synthesis and protonation of PCP pincer
 carbodiphosphorane complexes of C(dppm)(2).
;
_journal_issue 12
_journal_name_full 'Dalton transactions (Cambridge, England : 2003)'
_journal_page_first 3503
_journal_page_last 3514
_journal_paper_doi 10.1039/c2dt11949h
_journal_volume 41
_journal_year 2012
_chemical_formula_sum 'C59 H60 Cl2 Ni O4 P4'
_chemical_formula_weight 1086.56
_chemical_name_systematic
;
?
;
_space_group_IT_number 45
_symmetry_cell_setting orthorhombic
_symmetry_space_group_name_Hall 'I 2 -2c'
_symmetry_space_group_name_H-M 'I b a 2'
_atom_sites_solution_hydrogens geom
_atom_sites_solution_primary direct
_atom_sites_solution_secondary difmap
_audit_creation_method SHELXL-97
_cell_angle_alpha 90.00
_cell_angle_beta 90.00
_cell_angle_gamma 90.00
_cell_formula_units_Z 4
_cell_length_a 9.6018(2)
_cell_length_b 23.6046(4)
_cell_length_c 24.3824(4)
_cell_measurement_reflns_used 19263
_cell_measurement_temperature 233(2)
_cell_measurement_theta_max 25.0
_cell_measurement_theta_min 1.0
_cell_volume 5526.19(17)
_computing_data_collection COLLECT
_computing_data_reduction 'DENZO and SCALEPACK'
_computing_structure_refinement 'SHELXL-97 (Sheldrick, 1997)'
_computing_structure_solution 'SHELXS-97 (Sheldrick, 1990)'
_diffrn_ambient_temperature 233(2)
_diffrn_measured_fraction_theta_full 0.998
_diffrn_measured_fraction_theta_max 0.998
_diffrn_measurement_device_type 'Nonius KappaCCD'
_diffrn_measurement_method 'phi- and omega-scans'
_diffrn_radiation_monochromator graphite
_diffrn_radiation_source 'fine-focus sealed tube'
_diffrn_radiation_type MoK\a
_diffrn_radiation_wavelength 0.71073
_diffrn_reflns_av_R_equivalents 0.0340
_diffrn_reflns_av_sigmaI/netI 0.0355
_diffrn_reflns_limit_h_max 11
_diffrn_reflns_limit_h_min -11
_diffrn_reflns_limit_k_max 28
_diffrn_reflns_limit_k_min -24
_diffrn_reflns_limit_l_max 28
_diffrn_reflns_limit_l_min -28
_diffrn_reflns_number 15613
_diffrn_reflns_theta_full 25.00
_diffrn_reflns_theta_max 25.00
_diffrn_reflns_theta_min 2.29
_diffrn_standards_number 0
_exptl_absorpt_coefficient_mu 0.609
_exptl_absorpt_correction_type none
_exptl_crystal_colour yellow
_exptl_crystal_density_diffrn 1.306
_exptl_crystal_density_method 'not measured'
_exptl_crystal_description prism
_exptl_crystal_F_000 2272
_exptl_crystal_size_max 0.21
_exptl_crystal_size_mid 0.14
_exptl_crystal_size_min 0.08
_refine_diff_density_max 0.253
_refine_diff_density_min -0.213
_refine_diff_density_rms 0.037
_refine_ls_abs_structure_details 'Flack H D (1983), Acta Cryst. A39, 876-881'
_refine_ls_abs_structure_Flack 0.007(12)
_refine_ls_extinction_method none
_refine_ls_goodness_of_fit_ref 1.060
_refine_ls_hydrogen_treatment constr
_refine_ls_matrix_type full
_refine_ls_number_parameters 319
_refine_ls_number_reflns 4807
_refine_ls_number_restraints 1
_refine_ls_restrained_S_all 1.060
_refine_ls_R_factor_all 0.0398
_refine_ls_R_factor_gt 0.0316
_refine_ls_shift/su_max 0.003
_refine_ls_shift/su_mean 0.000
_refine_ls_structure_factor_coef Fsqd
_refine_ls_weighting_details 'calc w=1/[\s^2^(Fo^2^)+(0.0340P)^2^+2.2236P] where P=(Fo^2^+2Fc^2^)/3'
_refine_ls_weighting_scheme calc
_refine_ls_wR_factor_gt 0.0699
_refine_ls_wR_factor_ref 0.0727
_reflns_number_gt 4328
_reflns_number_total 4807
_reflns_threshold_expression >2sigma(I)
_cod_data_source_file c2dt11949h.txt
_cod_data_source_block p166
_cod_original_sg_symbol_H-M Iba2
_cod_database_code 7018399

loop_
_symmetry_equiv_pos_as_xyz
'x, y, z'
'-x, -y, z'
'x+1/2, -y+1/2, z'
'-x+1/2, y+1/2, z'
'x+1/2, y+1/2, z+1/2'
'-x+1/2, -y+1/2, z+1/2'
'x+1, -y+1, z+1/2'
'-x+1, y+1, z+1/2'

loop_
_atom_site_label
_atom_site_type_symbol
_atom_site_fract_x
_atom_site_fract_y
_atom_site_fract_z
_atom_site_U_iso_or_equiv
_atom_site_adp_type
_atom_site_occupancy
_atom_site_symmetry_multiplicity
_atom_site_calc_flag
_atom_site_refinement_flags
Ni1 Ni 0.5000 1.0000 0.668698(17) 0.03182(11) Uani 1 2 d S
P1 P 0.62859(6) 0.92263(2) 0.66933(3) 0.03233(14) Uani 1 1 d .
P2 P 0.54620(7) 0.93921(3) 0.78035(3) 0.03244(14) Uani 1 1 d .
Cl1 Cl 0.5000 1.0000 0.57880(4) 0.0635(4) Uani 1 2 d S
Cl2 Cl 1.0000 1.0000 0.76932(5) 0.0583(3) Uani 1 2 d S
C1 C 0.5000 1.0000 0.74836(15) 0.0321(8) Uani 1 2 d S
C2 C 0.6881(3) 0.91030(11) 0.73976(10) 0.0368(6) Uani 1 1 d .
H2A H 0.7009 0.8698 0.7470 0.044 Uiso 1 1 calc .
H2B H 0.7756 0.9303 0.7471 0.044 Uiso 1 1 calc .
C101 C 0.5348(3) 0.85886(11) 0.64903(11) 0.0393(6) Uani 1 1 d .
C102 C 0.4108(3) 0.86276(13) 0.62073(15) 0.0596(8) Uani 1 1 d .
H102 H 0.3705 0.8985 0.6144 0.071 Uiso 1 1 calc .
C103 C 0.3453(4) 0.81434(19) 0.60152(19) 0.0863(12) Uani 1 1 d .
H103 H 0.2615 0.8173 0.5818 0.104 Uiso 1 1 calc .
C104 C 0.4027(4) 0.76230(17) 0.61125(17) 0.0814(12) Uani 1 1 d .
H104 H 0.3580 0.7296 0.5981 0.098 Uiso 1 1 calc .
C105 C 0.5234(4) 0.75748(14) 0.63964(17) 0.0750(11) Uani 1 1 d .
H105 H 0.5616 0.7215 0.6465 0.090 Uiso 1 1 calc .
C106 C 0.5907(3) 0.80564(12) 0.65858(15) 0.0598(9) Uani 1 1 d .
H106 H 0.6748 0.8022 0.6780 0.072 Uiso 1 1 calc .
C107 C 0.7835(3) 0.91749(11) 0.62639(12) 0.0400(6) Uani 1 1 d .
C108 C 0.9145(3) 0.93015(18) 0.64578(14) 0.0728(11) Uani 1 1 d .
H108 H 0.9262 0.9420 0.6823 0.087 Uiso 1 1 calc .
C109 C 1.0299(4) 0.9254(2) 0.61135(19) 0.0954(15) Uani 1 1 d .
H109 H 1.1191 0.9341 0.6248 0.114 Uiso 1 1 calc .
C110 C 1.0143(4) 0.90848(19) 0.55878(19) 0.0833(13) Uani 1 1 d .
H110 H 1.0925 0.9054 0.5358 0.100 Uiso 1 1 calc .
C111 C 0.8849(5) 0.89575(19) 0.53910(14) 0.0811(12) Uani 1 1 d .
H111 H 0.8745 0.8839 0.5025 0.097 Uiso 1 1 calc .
C112 C 0.7697(3) 0.90018(16) 0.57232(12) 0.0628(9) Uani 1 1 d .
H112 H 0.6811 0.8914 0.5583 0.075 Uiso 1 1 calc .
C201 C 0.4142(3) 0.88454(10) 0.77800(11) 0.0411(6) Uani 1 1 d .
C202 C 0.2826(3) 0.89747(13) 0.75787(13) 0.0539(8) Uani 1 1 d .
H202 H 0.2605 0.9349 0.7481 0.065 Uiso 1 1 calc .
C203 C 0.1839(4) 0.85481(17) 0.75222(16) 0.0759(11) Uani 1 1 d .
H203 H 0.0944 0.8633 0.7389 0.091 Uiso 1 1 calc .
C204 C 0.2174(5) 0.80057(18) 0.76603(19) 0.0876(13) Uani 1 1 d .
H204 H 0.1506 0.7718 0.7616 0.105 Uiso 1 1 calc .
C205 C 0.3458(5) 0.78712(14) 0.78613(19) 0.0812(12) Uani 1 1 d .
H205 H 0.3666 0.7494 0.7955 0.097 Uiso 1 1 calc .
C206 C 0.4456(4) 0.82903(12) 0.79270(14) 0.0604(9) Uani 1 1 d .
H206 H 0.5338 0.8200 0.8070 0.073 Uiso 1 1 calc .
C207 C 0.6017(3) 0.94477(12) 0.85088(10) 0.0398(6) Uani 1 1 d .
C208 C 0.7254(3) 0.97289(13) 0.86219(11) 0.0501(7) Uani 1 1 d .
H208 H 0.7809 0.9870 0.8335 0.060 Uiso 1 1 calc .
C209 C 0.7663(3) 0.97999(16) 0.91669(14) 0.0671(9) Uani 1 1 d .
H209 H 0.8495 0.9993 0.9247 0.080 Uiso 1 1 calc .
C210 C 0.6865(4) 0.95915(18) 0.95879(13) 0.0741(11) Uani 1 1 d .
H210 H 0.7156 0.9638 0.9953 0.089 Uiso 1 1 calc .
C211 C 0.5653(4) 0.93176(16) 0.94760(13) 0.0673(10) Uani 1 1 d .
H211 H 0.5102 0.9181 0.9766 0.081 Uiso 1 1 calc .
C212 C 0.5217(3) 0.92361(14) 0.89359(12) 0.0527(8) Uani 1 1 d .
H212 H 0.4387 0.9039 0.8862 0.063 Uiso 1 1 calc .
O1 O 0.3246(6) 0.66497(16) 0.84668(18) 0.1601(19) Uani 1 1 d .
O2 O 0.4075(5) 0.6814(2) 0.92995(18) 0.1566(16) Uani 1 1 d .
C4 C 0.5303(6) 0.6166(2) 0.8784(2) 0.1147(16) Uani 1 1 d .
H4A H 0.5207 0.5932 0.8459 0.172 Uiso 1 1 calc R
H4B H 0.5332 0.5926 0.9106 0.172 Uiso 1 1 calc R
H4C H 0.6157 0.6384 0.8760 0.172 Uiso 1 1 calc R
C3 C 0.4120(7) 0.6550(2) 0.8822(2) 0.1117(18) Uani 1 1 d .
C5 C 0.2852(12) 0.7195(5) 0.9386(4) 0.214(4) Uani 1 1 d .
H5A H 0.2428 0.7293 0.9033 0.257 Uiso 1 1 calc .
H5B H 0.2150 0.7005 0.9613 0.257 Uiso 1 1 calc .
C6 C 0.3340(13) 0.7690(5) 0.9652(5) 0.228(5) Uani 1 1 d .
H6A H 0.2571 0.7950 0.9707 0.342 Uiso 1 1 calc .
H6B H 0.4047 0.7870 0.9427 0.342 Uiso 1 1 calc .
H6C H 0.3737 0.7589 1.0005 0.342 Uiso 1 1 calc .

loop_
_atom_site_aniso_label
_atom_site_aniso_U_11
_atom_site_aniso_U_22
_atom_site_aniso_U_33
_atom_site_aniso_U_23
_atom_site_aniso_U_13
_atom_site_aniso_U_12
Ni1 0.0416(2) 0.0328(2) 0.02111(19) 0.000 0.000 0.00412(17)
P1 0.0357(3) 0.0356(3) 0.0257(3) -0.0009(3) 0.0021(3) 0.0032(2)
P2 0.0373(3) 0.0349(3) 0.0251(3) 0.0027(3) 0.0021(3) 0.0022(3)
Cl1 0.1074(10) 0.0623(8) 0.0207(5) 0.000 0.000 0.0257(6)
Cl2 0.0393(5) 0.0854(8) 0.0502(6) 0.000 0.000 -0.0032(5)
C1 0.040(2) 0.034(2) 0.0221(18) 0.000 0.000 0.0034(15)
C2 0.0375(13) 0.0420(15) 0.0310(12) 0.0021(11) -0.0009(12) 0.0045(11)
C101 0.0431(14) 0.0367(15) 0.0379(13) -0.0062(11) 0.0089(11) 0.0024(11)
C102 0.0515(17) 0.0554(19) 0.072(2) -0.0124(17) -0.0073(17) -0.0013(14)
C103 0.065(2) 0.084(3) 0.110(3) -0.031(2) -0.017(2) -0.018(2)
C104 0.081(3) 0.065(2) 0.098(3) -0.034(2) 0.016(2) -0.027(2)
C105 0.096(3) 0.0402(19) 0.088(3) -0.0103(17) 0.019(2) -0.0062(18)
C106 0.0672(18) 0.0409(16) 0.071(2) -0.0027(16) -0.0015(17) 0.0037(14)
C107 0.0434(14) 0.0404(14) 0.0363(13) 0.0005(12) 0.0089(13) 0.0017(11)
C108 0.0468(19) 0.111(3) 0.060(2) -0.027(2) 0.0130(16) -0.0061(18)
C109 0.044(2) 0.154(4) 0.088(3) -0.028(3) 0.024(2) -0.011(2)
C110 0.074(3) 0.091(3) 0.084(3) -0.008(2) 0.048(2) -0.001(2)
C111 0.093(3) 0.103(3) 0.047(2) -0.0103(19) 0.032(2) -0.003(3)
C112 0.0578(19) 0.090(3) 0.0403(16) -0.0082(16) 0.0123(16) -0.0016(18)
C201 0.0480(15) 0.0384(14) 0.0368(14) 0.0011(12) 0.0102(13) -0.0043(11)
C202 0.0504(17) 0.0542(18) 0.0570(18) -0.0038(14) 0.0084(14) -0.0124(14)
C203 0.060(2) 0.080(3) 0.087(3) -0.007(2) 0.0088(19) -0.0254(19)
C204 0.093(3) 0.069(3) 0.100(3) -0.017(2) 0.035(3) -0.042(2)
C205 0.116(3) 0.0387(18) 0.089(3) 0.0035(18) 0.036(3) -0.0122(19)
C206 0.074(2) 0.0417(17) 0.066(2) 0.0070(15) 0.0188(18) -0.0012(15)
C207 0.0478(16) 0.0459(15) 0.0256(13) 0.0042(11) 0.0003(11) 0.0155(12)
C208 0.0424(15) 0.071(2) 0.0367(15) -0.0013(14) -0.0021(13) 0.0069(14)
C209 0.0521(17) 0.106(3) 0.0432(16) -0.012(2) -0.0129(17) 0.0145(16)
C210 0.074(2) 0.115(3) 0.0331(16) -0.0035(18) -0.0095(16) 0.037(2)
C211 0.088(3) 0.081(2) 0.0330(17) 0.0104(16) 0.0131(18) 0.020(2)
C212 0.0642(19) 0.063(2) 0.0312(15) 0.0055(14) 0.0092(14) 0.0065(14)
O1 0.241(5) 0.104(3) 0.135(4) 0.037(2) -0.074(4) -0.046(3)
O2 0.183(4) 0.185(4) 0.102(3) -0.040(3) -0.023(3) 0.046(4)
C4 0.140(4) 0.114(4) 0.091(4) -0.014(3) 0.010(3) -0.009(3)
C3 0.182(6) 0.086(3) 0.067(3) 0.014(2) -0.033(4) -0.045(4)
C5 0.250(11) 0.201(9) 0.192(9) -0.057(7) 0.004(8) 0.080(8)
C6 0.269(11) 0.185(10) 0.231(10) -0.046(8) 0.061(9) 0.034(9)

loop_
_atom_type_symbol
_atom_type_description
_atom_type_scat_dispersion_real
_atom_type_scat_dispersion_imag
_atom_type_scat_source
C C 0.0033 0.0016 'International Tables Vol C Tables 4.2.6.8 and 6.1.1.4'
H H 0.0000 0.0000 'International Tables Vol C Tables 4.2.6.8 and 6.1.1.4'
P P 0.1023 0.0942 'International Tables Vol C Tables 4.2.6.8 and 6.1.1.4'
Cl Cl 0.1484 0.1585 'International Tables Vol C Tables 4.2.6.8 and 6.1.1.4'
Ni Ni 0.3393 1.1124 'International Tables Vol C Tables 4.2.6.8 and 6.1.1.4'
O O 0.0106 0.0060 'International Tables Vol C Tables 4.2.6.8 and 6.1.1.4'

loop_
_geom_angle_atom_site_label_1
_geom_angle_atom_site_label_2
_geom_angle_atom_site_label_3
_geom_angle
_geom_angle_site_symmetry_1
_geom_angle_site_symmetry_3
C1 Ni1 Cl1 180.000(1) . .
C1 Ni1 P1 89.60(2) . 2_675
Cl1 Ni1 P1 90.40(2) . 2_675
C1 Ni1 P1 89.60(2) . .
Cl1 Ni1 P1 90.40(2) . .
P1 Ni1 P1 179.20(5) 2_675 .
C101 P1 C107 101.09(12) . .
C101 P1 C2 106.10(12) . .
C107 P1 C2 105.84(12) . .
C101 P1 Ni1 113.92(9) . .
C107 P1 Ni1 120.54(9) . .
C2 P1 Ni1 108.22(9) . .
C1 P2 C207 117.05(14) . .
C1 P2 C201 113.98(10) . .
C207 P2 C201 106.79(13) . .
C1 P2 C2 105.30(12) . .
C207 P2 C2 108.95(12) . .
C201 P2 C2 103.90(12) . .
P2 C1 P2 125.1(2) 2_675 .
P2 C1 Ni1 117.45(11) 2_675 .
P2 C1 Ni1 117.45(11) . .
P2 C2 P1 102.53(12) . .
C102 C101 C106 118.6(3) . .
C102 C101 P1 120.5(2) . .
C106 C101 P1 120.8(2) . .
C101 C102 C103 120.4(3) . .
C104 C103 C102 120.0(4) . .
C105 C104 C103 120.6(3) . .
C104 C105 C106 120.0(3) . .
C101 C106 C105 120.5(3) . .
C108 C107 C112 118.5(3) . .
C108 C107 P1 122.3(2) . .
C112 C107 P1 119.2(2) . .
C107 C108 C109 120.1(3) . .
C110 C109 C108 120.5(4) . .
C109 C110 C111 119.9(3) . .
C110 C111 C112 120.6(3) . .
C111 C112 C107 120.4(3) . .
C202 C201 C206 119.7(3) . .
C202 C201 P2 119.4(2) . .
C206 C201 P2 120.7(2) . .
C201 C202 C203 119.7(3) . .
C204 C203 C202 119.7(4) . .
C203 C204 C205 121.4(3) . .
C204 C205 C206 120.0(3) . .
C205 C206 C201 119.5(3) . .
C212 C207 C208 119.8(2) . .
C212 C207 P2 121.7(2) . .
C208 C207 P2 118.5(2) . .
C207 C208 C209 119.1(3) . .
C210 C209 C208 120.8(3) . .
C211 C210 C209 119.9(3) . .
C210 C211 C212 120.8(3) . .
C207 C212 C211 119.5(3) . .
C3 O2 C5 115.7(6) . .
O1 C3 O2 120.6(7) . .
O1 C3 C4 127.3(5) . .
O2 C3 C4 112.1(5) . .
C6 C5 O2 107.5(9) . .

loop_
_geom_bond_atom_site_label_1
_geom_bond_atom_site_label_2
_geom_bond_distance
_geom_bond_site_symmetry_2
Ni1 C1 1.942(4) .
Ni1 Cl1 2.1919(10) .
Ni1 P1 2.2046(6) 2_675
Ni1 P1 2.2046(6) .
P1 C101 1.822(3) .
P1 C107 1.823(3) .
P1 C2 1.833(3) .
P2 C1 1.6925(18) .
P2 C207 1.805(2) .
P2 C201 1.810(3) .
P2 C2 1.817(3) .
C1 P2 1.6925(18) 2_675
C101 C102 1.379(4) .
C101 C106 1.386(4) .
C102 C103 1.386(5) .
C103 C104 1.367(6) .
C104 C105 1.355(6) .
C105 C106 1.387(5) .
C107 C108 1.377(4) .
C107 C112 1.387(4) .
C108 C109 1.394(5) .
C109 C110 1.351(6) .
C110 C111 1.365(6) .
C111 C112 1.375(5) .
C201 C202 1.389(4) .
C201 C206 1.391(4) .
C202 C203 1.390(4) .
C203 C204 1.362(6) .
C204 C205 1.364(6) .
C205 C206 1.387(5) .
C207 C212 1.387(4) .
C207 C208 1.389(4) .
C208 C209 1.396(4) .
C209 C210 1.372(5) .
C210 C211 1.359(5) .
C211 C212 1.395(5) .
O1 C3 1.229(6) .
O2 C3 1.321(6) .
O2 C5 1.493(9) .
C4 C3 1.457(7) .
C5 C6 1.417(13) .
